data_1567454
loop_
_publ_author_name
'Sellin, Malte'
'Friedmann, Christian'
'Mayl\"ander, Maximilian'
'Richert, Sabine'
'Krossing, Ingo'

_publ_section_title
;
 Towards clustered carbonyl cations [M3(CO)14]2+ (M = Ru, Os): the need
 for innocent deelectronation
;
_journal_issue 32
_journal_name_full 'Chemical Science'
_journal_page_first 9147
_journal_page_last 9158
_journal_paper_doi 10.1039/D2SC02358J
_journal_volume 13
_journal_year 2022
_chemical_formula_moiety 'C22 Al F36 I3 O10 Ru2'
_chemical_formula_sum 'C22 Al F36 I3 O10 Ru2'
_chemical_formula_weight 1718.04
_space_group_crystal_system orthorhombic
_space_group_IT_number 62
_space_group_name_Hall '-P 2ac 2n'
_space_group_name_H-M_alt 'P n m a'
_atom_sites_solution_primary direct
_audit_creation_method
;
FinalCif V98 by Daniel Kratzert, Freiburg 2022,
https://dkratzert.de/finalcif.html
;
_audit_update_record
;
2022-02-22 deposited with the CCDC.	2022-07-07 downloaded from the CCDC.
;
_cell_angle_alpha 90
_cell_angle_beta 90
_cell_angle_gamma 90
_cell_formula_units_Z 4
_cell_length_a 18.581(3)
_cell_length_b 13.756(2)
_cell_length_c 16.816(3)
_cell_measurement_reflns_used 9620
_cell_measurement_temperature 109(2)
_cell_measurement_theta_max 32.2625
_cell_measurement_theta_min 2.2045
_cell_volume 4298.2(12)
_computing_cell_refinement 'SAINT V8.40B'
_computing_data_collection 'Bruker BIS V6.2.15 Patch 4/2021-03-15 && APEX4 2021.10-0'
_computing_data_reduction 'SAINT V8.40B'
_computing_structure_refinement 'SHELXL-2018/3 (Sheldrick, 2018)'
_computing_structure_solution 'SHELXS (G. Sheldrick)'
_diffrn_ambient_environment N~2~
_diffrn_ambient_temperature 109(2)
_diffrn_detector CPAD
_diffrn_detector_area_resol_mean 7.41
_diffrn_detector_type 'Bruker PHOTON III'
_diffrn_measured_fraction_theta_full 1.000
_diffrn_measured_fraction_theta_max 0.998
_diffrn_measurement_device 'three-circle diffractometer'
_diffrn_measurement_device_type 'Bruker D8 VENTURE dual wavelength Mo/Cu'
_diffrn_measurement_method '\w and \f scans'
_diffrn_measurement_specimen_support 'MiTeGen micromount'
_diffrn_radiation_monochromator 'mirror optics'
_diffrn_radiation_probe x-ray
_diffrn_radiation_type MoK\a
_diffrn_radiation_wavelength 0.71073
_diffrn_reflns_av_R_equivalents 0.0509
_diffrn_reflns_av_unetI/netI 0.0179
_diffrn_reflns_Laue_measured_fraction_full 1.000
_diffrn_reflns_Laue_measured_fraction_max 0.998
_diffrn_reflns_limit_h_max 28
_diffrn_reflns_limit_h_min -27
_diffrn_reflns_limit_k_max 21
_diffrn_reflns_limit_k_min -19
_diffrn_reflns_limit_l_max 25
_diffrn_reflns_limit_l_min -25
_diffrn_reflns_number 182411
_diffrn_reflns_point_group_measured_fraction_full 1.000
_diffrn_reflns_point_group_measured_fraction_max 0.998
_diffrn_reflns_theta_full 25.242
_diffrn_reflns_theta_max 33.198
_diffrn_reflns_theta_min 1.633
_diffrn_source 'microfocus sealed X-ray tube'
_diffrn_source_current 1.4
_diffrn_source_type 'Incoatec I\ms'
_diffrn_source_voltage 50.0
_exptl_absorpt_coefficient_mu 3.083
_exptl_absorpt_correction_T_max 0.7465
_exptl_absorpt_correction_T_min 0.6944
_exptl_absorpt_correction_type multi-scan
_exptl_absorpt_process_details
;
SADABS-2016/2 - Bruker AXS area detector scaling and absorption correction:
Krause, L., Herbst-Irmer, R., Sheldrick G.M. & Stalke D., J. Appl. Cryst. 48
(2015) 3-10
;
_exptl_crystal_colour yellow
_exptl_crystal_density_diffrn 2.655
_exptl_crystal_description block
_exptl_crystal_F_000 3184
_exptl_crystal_recrystallization_method 'diffusion of n-pentane in 1,2,3,4-tetrafluorobenzene'
_exptl_crystal_size_max 0.11
_exptl_crystal_size_mid 0.09
_exptl_crystal_size_min 0.07
_refine_diff_density_max 1.513
_refine_diff_density_min -1.507
_refine_diff_density_rms 0.186
_refine_ls_extinction_method none
_refine_ls_goodness_of_fit_ref 1.193
_refine_ls_hydrogen_treatment undef
_refine_ls_matrix_type full
_refine_ls_number_parameters 1110
_refine_ls_number_reflns 8508
_refine_ls_number_restraints 12323
_refine_ls_restrained_S_all 1.035
_refine_ls_R_factor_all 0.0604
_refine_ls_R_factor_gt 0.0528
_refine_ls_shift/su_max 0.002
_refine_ls_shift/su_mean 0.000
_refine_ls_structure_factor_coef Fsqd
_refine_ls_weighting_details 'w=1/[\s^2^(Fo^2^)+46.9395P] where P=(Fo^2^+2Fc^2^)/3'
_refine_ls_weighting_scheme calc
_refine_ls_wR_factor_gt 0.1077
_refine_ls_wR_factor_ref 0.1107
_reflns_Friedel_coverage 0.000
_reflns_number_gt 7398
_reflns_number_total 8508
_reflns_threshold_expression 'I > 2\s(I)'
_cod_data_source_file d2sc02358j2.cif
_cod_data_source_block 065_xm
_cod_depositor_comments 'Adding full bibliography for 1567449--1567458.cif.'
_cod_original_cell_volume 4298.3(13)
_cod_database_code 1567454
_shelx_shelxl_version_number 2018/3
_shelx_space_group_comment
;
The symmetry employed for this shelxl refinement is uniquely defined
by the following loop, which should always be used as a source of
symmetry information in preference to the above space-group names.
They are only intended as comments.
;
_olex2_diffrn_ambient_temperature_device 'Oxford Cryostream 800'

loop_
_space_group_symop_operation_xyz
'x, y, z'
'-x+1/2, -y, z+1/2'
'-x, y+1/2, -z'
'x+1/2, -y+1/2, -z+1/2'
'-x, -y, -z'
'x-1/2, y, -z-1/2'
'x, -y-1/2, z'
'-x-1/2, y-1/2, z-1/2'

loop_
_atom_site_label
_atom_site_type_symbol
_atom_site_fract_x
_atom_site_fract_y
_atom_site_fract_z
_atom_site_U_iso_or_equiv
_atom_site_adp_type
_atom_site_occupancy
_atom_site_site_symmetry_order
_atom_site_calc_flag
_atom_site_refinement_flags_posn
_atom_site_refinement_flags_adp
_atom_site_refinement_flags_occupancy
_atom_site_disorder_assembly
_atom_site_disorder_group
I1 I 0.96832(3) 0.250000 0.06034(3) 0.03108(11) Uani 1 2 d S T P . .
I2 I 0.93153(2) 0.38580(2) -0.12653(2) 0.02997(8) Uani 1 1 d . . . . .
Ru1 Ru 1.03243(3) 0.250000 -0.08533(3) 0.02181(10) Uani 1 2 d S T P . .
Ru2 Ru 0.85449(3) 0.250000 -0.04274(4) 0.02581(11) Uani 1 2 d S T P . .
Al1 Al 0.90083(11) 0.250000 0.40110(14) 0.0230(4) Uani 1 2 d S T P . .
O1 O 1.1294(2) 0.0861(4) -0.0290(3) 0.0490(12) Uani 1 1 d . . . . .
O2 O 1.0924(4) 0.250000 -0.2536(4) 0.0480(16) Uani 1 2 d S T P . .
O3 O 0.7812(2) 0.0907(3) 0.0533(3) 0.0475(11) Uani 1 1 d . . . . .
O4 O 0.7369(4) 0.250000 -0.1683(6) 0.067(2) Uani 1 2 d S T P . .
C1 C 1.0944(3) 0.1478(4) -0.0507(4) 0.0334(11) Uani 1 1 d . . . . .
C2 C 1.0706(4) 0.250000 -0.1918(5) 0.0309(15) Uani 1 2 d S T P . .
C3 C 0.8083(3) 0.1490(4) 0.0169(4) 0.0356(12) Uani 1 1 d . . . . .
C4 C 0.7804(5) 0.250000 -0.1220(7) 0.044(2) Uani 1 2 d S T P . .
O1_3 O 0.8920(5) 0.2636(14) 0.5061(6) 0.032(3) Uani 0.325(3) 1 d D U P A -2
C1_3 C 0.8547(5) 0.2498(10) 0.5737(6) 0.0282(15) Uani 0.325(3) 1 d D U P A -2
C2_3 C 0.7782(6) 0.2928(10) 0.5620(7) 0.034(2) Uani 0.325(3) 1 d D U P A -2
F1_3 F 0.7802(8) 0.3888(10) 0.5593(16) 0.067(5) Uani 0.325(3) 1 d D U P A -2
F2_3 F 0.7330(5) 0.2715(13) 0.6209(6) 0.055(4) Uani 0.325(3) 1 d D U P A -2
F3_3 F 0.7480(4) 0.260(2) 0.4956(5) 0.041(3) Uani 0.325(3) 1 d D U P A -2
C3_3 C 0.8512(8) 0.1407(10) 0.5972(9) 0.049(3) Uani 0.325(3) 1 d D U P A -2
F4_3 F 0.9161(8) 0.1008(12) 0.5813(12) 0.061(4) Uani 0.325(3) 1 d D U P A -2
F5_3 F 0.8026(9) 0.0953(13) 0.5522(13) 0.066(4) Uani 0.325(3) 1 d D U P A -2
F6_3 F 0.8380(10) 0.1235(13) 0.6729(9) 0.078(4) Uani 0.325(3) 1 d D U P A -2
C4_3 C 0.8924(7) 0.3080(11) 0.6408(7) 0.046(3) Uani 0.325(3) 1 d D U P A -2
F7_3 F 0.9506(6) 0.2629(17) 0.6667(7) 0.062(4) Uani 0.325(3) 1 d D U P A -2
F8_3 F 0.8455(8) 0.3178(13) 0.7015(7) 0.070(4) Uani 0.325(3) 1 d D U P A -2
F9_3 F 0.9106(10) 0.3964(11) 0.6195(9) 0.062(4) Uani 0.325(3) 1 d D U P A -2
O1_6 O 0.862(2) 0.359(2) 0.3753(17) 0.031(3) Uani 0.163(3) 1 d D U P A -1
C1_6 C 0.8370(10) 0.4167(13) 0.3181(12) 0.038(2) Uani 0.163(3) 1 d D U P A -1
C2_6 C 0.8959(11) 0.4474(15) 0.2578(13) 0.043(3) Uani 0.163(3) 1 d D U P A -1
F1_6 F 0.9394(13) 0.5175(17) 0.2845(15) 0.042(4) Uani 0.163(3) 1 d D U P A -1
F2_6 F 0.8638(15) 0.477(2) 0.1907(13) 0.048(4) Uani 0.163(3) 1 d D U P A -1
F3_6 F 0.9389(13) 0.3745(16) 0.2378(17) 0.042(4) Uani 0.163(3) 1 d D U P A -1
C3_6 C 0.7761(11) 0.3627(17) 0.2710(13) 0.042(3) Uani 0.163(3) 1 d D U P A -1
F4_6 F 0.7351(16) 0.311(2) 0.3201(15) 0.042(4) Uani 0.163(3) 1 d D U P A -1
F5_6 F 0.8030(15) 0.304(2) 0.2159(18) 0.051(5) Uani 0.163(3) 1 d D U P A -1
F6_6 F 0.7335(17) 0.425(3) 0.233(2) 0.052(5) Uani 0.163(3) 1 d D U P A -1
C4_6 C 0.8020(12) 0.5103(14) 0.3529(12) 0.046(3) Uani 0.163(3) 1 d D U P A -1
F7_6 F 0.7376(13) 0.493(2) 0.3827(17) 0.051(4) Uani 0.163(3) 1 d D U P A -1
F8_6 F 0.7971(16) 0.5782(17) 0.2966(16) 0.057(5) Uani 0.163(3) 1 d D U P A -1
F9_6 F 0.8425(15) 0.548(2) 0.4092(16) 0.055(5) Uani 0.163(3) 1 d D U P A -1
O1_7 O 0.8547(7) 0.3409(7) 0.3521(8) 0.037(2) Uani 0.442(3) 1 d D U P A -2
C1_7 C 0.8479(5) 0.4329(7) 0.3284(5) 0.0288(14) Uani 0.442(3) 1 d D U P A -2
C2_7 C 0.7690(6) 0.4550(8) 0.3045(7) 0.0461(19) Uani 0.442(3) 1 d D U P A -2
F1_7 F 0.7548(7) 0.4086(9) 0.2360(7) 0.059(3) Uani 0.442(3) 1 d D U P A -2
F2_7 F 0.7573(6) 0.5503(7) 0.2936(8) 0.068(3) Uani 0.442(3) 1 d D U P A -2
F3_7 F 0.7240(5) 0.4220(10) 0.3597(7) 0.069(3) Uani 0.442(3) 1 d D U P A -2
C3_7 C 0.8705(6) 0.5058(8) 0.3944(7) 0.0455(19) Uani 0.442(3) 1 d D U P A -2
F4_7 F 0.9323(5) 0.4741(6) 0.4270(6) 0.061(2) Uani 0.442(3) 1 d D U P A -2
F5_7 F 0.8186(8) 0.5025(12) 0.4514(7) 0.088(4) Uani 0.442(3) 1 d D U P A -2
F6_7 F 0.8841(5) 0.5933(5) 0.3672(5) 0.048(2) Uani 0.442(3) 1 d D U P A -2
C4_7 C 0.8979(6) 0.4498(9) 0.2553(7) 0.0458(19) Uani 0.442(3) 1 d D U P A -2
F7_7 F 0.9654(5) 0.4650(11) 0.2792(7) 0.073(3) Uani 0.442(3) 1 d D U P A -2
F8_7 F 0.8797(8) 0.5277(9) 0.2120(7) 0.073(3) Uani 0.442(3) 1 d D U P A -2
F9_7 F 0.8917(8) 0.3776(9) 0.2044(7) 0.075(3) Uani 0.442(3) 1 d D U P A -2
O1_5 O 0.9897(6) 0.2301(11) 0.3826(9) 0.035(3) Uani 0.323(4) 1 d D U P A -2
C1_5 C 1.0581(5) 0.2526(9) 0.4000(6) 0.0394(18) Uani 0.323(4) 1 d D U P A -2
C2_5 C 1.0776(7) 0.2175(10) 0.4851(8) 0.051(3) Uani 0.323(4) 1 d D U P A -2
F1_5 F 1.0505(7) 0.1295(9) 0.4973(10) 0.064(3) Uani 0.323(4) 1 d D U P A -2
F2_5 F 1.1488(6) 0.2127(13) 0.4955(10) 0.062(4) Uani 0.323(4) 1 d D U P A -2
F3_5 F 1.0512(6) 0.2779(9) 0.5393(7) 0.060(3) Uani 0.323(4) 1 d D U P A -2
C3_5 C 1.0707(7) 0.3638(9) 0.3951(9) 0.044(2) Uani 0.323(4) 1 d D U P A -2
F4_5 F 1.0722(9) 0.3953(10) 0.3202(8) 0.051(3) Uani 0.323(4) 1 d D U P A -2
F5_5 F 1.0173(6) 0.4115(11) 0.4311(10) 0.054(3) Uani 0.323(4) 1 d D U P A -2
F6_5 F 1.1323(6) 0.3927(10) 0.4284(9) 0.050(3) Uani 0.323(4) 1 d D U P A -2
C4_5 C 1.1074(6) 0.1991(9) 0.3392(8) 0.046(2) Uani 0.323(4) 1 d D U P A -2
F7_5 F 1.0827(7) 0.2093(10) 0.2652(7) 0.059(3) Uani 0.323(4) 1 d D U P A -2
F8_5 F 1.1747(5) 0.2327(13) 0.3409(9) 0.063(4) Uani 0.323(4) 1 d D U P A -2
F9_5 F 1.1098(7) 0.1047(8) 0.3535(11) 0.060(3) Uani 0.323(4) 1 d D U P A -2
O1_8 O 0.8644(8) 0.245(3) 0.4883(8) 0.026(3) Uani 0.175(3) 1 d D U P A -1
C1_8 C 0.8716(7) 0.2561(12) 0.5674(9) 0.031(2) Uani 0.175(3) 1 d D U P A -1
C2_8 C 0.8040(9) 0.2165(15) 0.6101(10) 0.041(3) Uani 0.175(3) 1 d D U P A -1
F1_8 F 0.8001(16) 0.1205(15) 0.6098(16) 0.056(5) Uani 0.175(3) 1 d D U P A -1
F2_8 F 0.7996(9) 0.246(3) 0.6853(8) 0.050(4) Uani 0.175(3) 1 d D U P A -1
F3_8 F 0.7452(8) 0.249(3) 0.5724(11) 0.057(4) Uani 0.175(3) 1 d D U P A -1
C3_8 C 0.8792(10) 0.3666(13) 0.5873(11) 0.040(3) Uani 0.175(3) 1 d D U P A -1
F4_8 F 0.9205(12) 0.4088(16) 0.5334(11) 0.044(4) Uani 0.175(3) 1 d D U P A -1
F5_8 F 0.8148(11) 0.4091(18) 0.5900(16) 0.045(4) Uani 0.175(3) 1 d D U P A -1
F6_8 F 0.9097(13) 0.3794(18) 0.6579(11) 0.049(5) Uani 0.175(3) 1 d D U P A -1
C4_8 C 0.9406(9) 0.2044(14) 0.5978(11) 0.038(3) Uani 0.175(3) 1 d D U P A -1
F7_8 F 0.9992(8) 0.258(2) 0.5837(10) 0.053(5) Uani 0.175(3) 1 d D U P A -1
F8_8 F 0.9389(13) 0.1880(18) 0.6755(10) 0.048(5) Uani 0.175(3) 1 d D U P A -1
F9_8 F 0.9475(12) 0.1194(14) 0.5619(14) 0.043(4) Uani 0.175(3) 1 d D U P A -1
O1_9 O 0.9936(9) 0.248(3) 0.4011(14) 0.034(4) Uani 0.177(4) 1 d D U P A -1
C1_9 C 1.0578(8) 0.2677(12) 0.3695(9) 0.035(2) Uani 0.177(4) 1 d D U P A -1
C2_9 C 1.0633(9) 0.2227(15) 0.2849(10) 0.045(3) Uani 0.177(4) 1 d D U P A -1
F1_9 F 1.0776(15) 0.1282(14) 0.2907(14) 0.056(5) Uani 0.177(4) 1 d D U P A -1
F2_9 F 1.1139(9) 0.265(2) 0.2417(11) 0.055(5) Uani 0.177(4) 1 d D U P A -1
F3_9 F 1.0012(8) 0.2276(19) 0.2462(9) 0.051(6) Uani 0.177(4) 1 d D U P A -1
C3_9 C 1.0685(10) 0.3797(13) 0.3640(13) 0.046(3) Uani 0.177(4) 1 d D U P A -1
F4_9 F 1.0404(13) 0.4233(19) 0.4272(15) 0.055(5) Uani 0.177(4) 1 d D U P A -1
F5_9 F 1.0353(11) 0.4162(18) 0.3011(13) 0.058(5) Uani 0.177(4) 1 d D U P A -1
F6_9 F 1.1384(9) 0.4008(18) 0.3603(19) 0.058(5) Uani 0.177(4) 1 d D U P A -1
C4_9 C 1.1193(8) 0.2264(13) 0.4221(10) 0.040(3) Uani 0.177(4) 1 d D U P A -1
F7_9 F 1.1268(11) 0.2787(18) 0.4883(12) 0.047(4) Uani 0.177(4) 1 d D U P A -1
F8_9 F 1.1821(8) 0.2269(19) 0.3833(12) 0.046(5) Uani 0.177(4) 1 d D U P A -1
F9_9 F 1.1049(11) 0.1354(13) 0.4440(15) 0.051(4) Uani 0.177(4) 1 d D U P A -1
O1_10 O 0.8821(9) 0.3542(14) 0.3435(12) 0.036(3) Uani 0.238(3) 1 d D U P A -3
C1_10 C 0.8342(8) 0.4166(10) 0.3136(8) 0.0373(19) Uani 0.238(3) 1 d D U P A -3
C2_10 C 0.7856(10) 0.3590(13) 0.2527(10) 0.045(3) Uani 0.238(3) 1 d D U P A -3
F1_10 F 0.8278(13) 0.3104(18) 0.2027(13) 0.059(5) Uani 0.238(3) 1 d D U P A -3
F2_10 F 0.7464(14) 0.4175(17) 0.2085(12) 0.055(4) Uani 0.238(3) 1 d D U P A -3
F3_10 F 0.7416(11) 0.3006(16) 0.2923(13) 0.057(4) Uani 0.238(3) 1 d D U P A -3
C3_10 C 0.7830(9) 0.4596(11) 0.3774(10) 0.044(2) Uani 0.238(3) 1 d D U P A -3
F4_10 F 0.8128(13) 0.5290(14) 0.4212(13) 0.063(4) Uani 0.238(3) 1 d D U P A -3
F5_10 F 0.7510(9) 0.3862(11) 0.4134(12) 0.061(4) Uani 0.238(3) 1 d D U P A -3
F6_10 F 0.7291(9) 0.5121(14) 0.3456(12) 0.060(4) Uani 0.238(3) 1 d D U P A -3
C4_10 C 0.8710(8) 0.4984(12) 0.2651(9) 0.044(2) Uani 0.238(3) 1 d D U P A -3
F7_10 F 0.9185(11) 0.5438(15) 0.3121(13) 0.066(4) Uani 0.238(3) 1 d D U P A -3
F8_10 F 0.8220(8) 0.5562(12) 0.2314(10) 0.054(4) Uani 0.238(3) 1 d D U P A -3
F9_10 F 0.9052(12) 0.4633(16) 0.2013(11) 0.068(4) Uani 0.238(3) 1 d D U P A -3
O1_11 O 0.8633(19) 0.353(2) 0.3822(17) 0.033(3) Uani 0.157(3) 1 d D U P A -4
C1_11 C 0.8404(10) 0.4151(14) 0.3254(11) 0.037(2) Uani 0.157(3) 1 d D U P A -4
C2_11 C 0.8651(12) 0.3748(16) 0.2441(12) 0.044(3) Uani 0.157(3) 1 d D U P A -4
F1_11 F 0.9338(12) 0.346(2) 0.2476(17) 0.048(4) Uani 0.157(3) 1 d D U P A -4
F2_11 F 0.8618(16) 0.439(2) 0.1858(13) 0.047(4) Uani 0.157(3) 1 d D U P A -4
F3_11 F 0.8253(18) 0.300(2) 0.218(2) 0.056(5) Uani 0.157(3) 1 d D U P A -4
C3_11 C 0.7570(10) 0.4185(16) 0.3314(13) 0.044(3) Uani 0.157(3) 1 d D U P A -4
F4_11 F 0.7367(16) 0.471(2) 0.3943(15) 0.051(4) Uani 0.157(3) 1 d D U P A -4
F5_11 F 0.7323(15) 0.3298(16) 0.346(2) 0.058(5) Uani 0.157(3) 1 d D U P A -4
F6_11 F 0.7235(14) 0.453(2) 0.2682(15) 0.059(5) Uani 0.157(3) 1 d D U P A -4
C4_11 C 0.8724(12) 0.5171(14) 0.3418(13) 0.048(3) Uani 0.157(3) 1 d D U P A -4
F7_11 F 0.8702(19) 0.538(2) 0.4186(13) 0.069(5) Uani 0.157(3) 1 d D U P A -4
F8_11 F 0.8354(16) 0.5862(18) 0.3039(18) 0.066(5) Uani 0.157(3) 1 d D U P A -4
F9_11 F 0.9408(11) 0.521(2) 0.3194(19) 0.053(4) Uani 0.157(3) 1 d D U P A -4

loop_
_atom_site_aniso_label
_atom_site_aniso_U_11
_atom_site_aniso_U_22
_atom_site_aniso_U_33
_atom_site_aniso_U_23
_atom_site_aniso_U_13
_atom_site_aniso_U_12
I1 0.0295(2) 0.0412(3) 0.02246(19) 0.000 0.00153(16) 0.000
I2 0.02748(14) 0.02608(14) 0.03636(16) 0.00780(13) 0.00288(12) 0.00440(12)
Ru1 0.0179(2) 0.0212(2) 0.0263(2) 0.000 0.00258(18) 0.000
Ru2 0.0168(2) 0.0242(2) 0.0364(3) 0.000 0.0017(2) 0.000
Al1 0.0166(8) 0.0208(9) 0.0316(10) 0.000 -0.0020(7) 0.000
O1 0.038(2) 0.041(2) 0.068(3) 0.013(2) -0.001(2) 0.012(2)
O2 0.046(4) 0.057(4) 0.041(3) 0.000 0.021(3) 0.000
O3 0.035(2) 0.037(2) 0.071(3) 0.003(2) 0.015(2) -0.0054(18)
O4 0.035(4) 0.076(6) 0.091(6) 0.000 -0.030(4) 0.000
C1 0.024(2) 0.032(3) 0.045(3) 0.002(2) 0.001(2) 0.0027(19)
C2 0.027(3) 0.028(3) 0.038(4) 0.000 0.013(3) 0.000
C3 0.026(2) 0.026(2) 0.055(3) 0.000(2) 0.011(2) 0.0010(19)
C4 0.027(4) 0.045(5) 0.060(6) 0.000 -0.013(4) 0.000
O1_3 0.025(4) 0.040(8) 0.030(3) -0.002(4) -0.001(3) -0.012(5)
C1_3 0.027(3) 0.032(3) 0.025(3) 0.001(4) -0.005(2) -0.003(4)
C2_3 0.026(4) 0.038(5) 0.036(4) 0.002(4) -0.002(3) 0.000(4)
F1_3 0.028(6) 0.037(5) 0.136(13) 0.000(6) -0.008(7) 0.004(4)
F2_3 0.032(4) 0.096(12) 0.036(4) 0.011(6) 0.004(3) 0.006(6)
F3_3 0.026(3) 0.060(9) 0.035(3) 0.007(6) -0.008(3) 0.000(7)
C3_3 0.047(6) 0.037(4) 0.064(6) 0.017(4) -0.006(5) -0.005(4)
F4_3 0.056(6) 0.051(7) 0.077(10) 0.039(8) 0.000(7) 0.012(5)
F5_3 0.061(8) 0.040(7) 0.097(9) 0.004(8) -0.009(8) -0.019(6)
F6_3 0.094(10) 0.068(9) 0.071(6) 0.035(6) 0.010(6) -0.009(8)
C4_3 0.045(5) 0.059(5) 0.034(4) -0.010(4) -0.012(4) -0.009(5)
F7_3 0.046(5) 0.090(10) 0.051(6) 0.004(8) -0.025(4) -0.011(7)
F8_3 0.089(8) 0.087(10) 0.035(5) -0.019(6) 0.005(5) -0.001(8)
F9_3 0.082(9) 0.059(5) 0.047(7) -0.016(6) -0.022(7) -0.026(5)
O1_6 0.039(7) 0.024(6) 0.031(6) -0.002(5) 0.003(5) 0.010(5)
C1_6 0.042(4) 0.032(4) 0.040(4) 0.007(3) 0.001(3) 0.008(3)
C2_6 0.051(5) 0.038(5) 0.039(5) 0.003(4) 0.005(4) -0.001(4)
F1_6 0.047(8) 0.033(7) 0.044(9) 0.004(7) 0.006(7) 0.001(6)
F2_6 0.065(9) 0.038(10) 0.040(6) 0.003(7) -0.002(6) -0.004(8)
F3_6 0.048(8) 0.041(7) 0.036(9) 0.000(7) 0.007(6) -0.003(6)
C3_6 0.043(5) 0.041(5) 0.043(6) 0.009(4) -0.003(4) 0.006(4)
F4_6 0.040(8) 0.043(9) 0.044(10) 0.008(7) -0.004(7) 0.005(6)
F5_6 0.052(11) 0.052(8) 0.048(8) -0.003(6) -0.004(7) 0.003(8)
F6_6 0.050(9) 0.055(10) 0.051(10) 0.017(8) -0.007(7) 0.011(7)
C4_6 0.051(5) 0.038(4) 0.049(5) 0.003(4) -0.003(4) 0.017(4)
F7_6 0.053(6) 0.061(10) 0.039(9) -0.001(8) 0.001(6) 0.021(6)
F8_6 0.057(10) 0.039(8) 0.074(8) 0.016(7) -0.009(8) 0.013(8)
F9_6 0.064(9) 0.038(9) 0.063(8) -0.007(7) -0.010(7) 0.017(8)
O1_7 0.038(4) 0.024(3) 0.048(5) 0.015(3) -0.010(4) 0.001(3)
C1_7 0.036(3) 0.022(3) 0.028(3) 0.009(2) -0.003(2) 0.003(3)
C2_7 0.041(3) 0.043(4) 0.054(4) 0.007(3) -0.008(3) 0.011(3)
F1_7 0.057(6) 0.055(5) 0.066(5) 0.001(4) -0.031(4) 0.013(5)
F2_7 0.062(6) 0.044(4) 0.097(7) 0.014(4) -0.011(6) 0.022(4)
F3_7 0.043(4) 0.076(6) 0.089(6) 0.018(5) 0.011(5) 0.008(5)
C3_7 0.063(4) 0.032(3) 0.041(4) -0.001(3) -0.012(3) 0.005(4)
F4_7 0.078(5) 0.026(4) 0.078(6) -0.002(4) -0.050(4) -0.008(4)
F5_7 0.110(7) 0.105(9) 0.048(5) -0.016(5) 0.016(5) 0.009(7)
F6_7 0.070(5) 0.024(3) 0.050(4) -0.005(3) -0.027(4) 0.000(3)
C4_7 0.057(4) 0.040(4) 0.041(4) 0.006(3) 0.011(3) -0.005(4)
F7_7 0.053(4) 0.092(8) 0.073(6) 0.016(6) 0.013(4) -0.018(5)
F8_7 0.103(7) 0.060(5) 0.057(6) 0.030(4) 0.020(5) 0.004(6)
F9_7 0.104(7) 0.065(5) 0.055(5) -0.016(4) 0.037(5) -0.023(5)
O1_5 0.017(3) 0.029(7) 0.058(7) -0.002(5) 0.008(3) 0.001(3)
C1_5 0.018(3) 0.035(3) 0.066(4) -0.008(4) 0.005(3) 0.002(3)
C2_5 0.026(5) 0.059(6) 0.068(5) 0.003(5) 0.001(4) -0.001(4)
F1_5 0.042(6) 0.061(6) 0.088(9) 0.015(6) 0.001(7) -0.003(5)
F2_5 0.029(4) 0.073(9) 0.084(8) -0.003(7) -0.007(5) 0.001(4)
F3_5 0.030(5) 0.082(8) 0.066(5) -0.012(6) -0.007(4) -0.003(5)
C3_5 0.021(4) 0.035(4) 0.076(6) -0.010(4) 0.004(4) -0.002(3)
F4_5 0.041(7) 0.035(6) 0.079(6) -0.007(5) 0.002(5) -0.002(5)
F5_5 0.024(5) 0.042(6) 0.096(8) -0.029(6) 0.005(5) -0.003(5)
F6_5 0.022(4) 0.046(6) 0.082(7) -0.012(6) 0.003(5) -0.006(4)
C4_5 0.024(4) 0.039(4) 0.076(5) -0.011(5) 0.014(4) 0.002(4)
F7_5 0.039(6) 0.067(8) 0.072(5) -0.012(5) 0.016(4) -0.002(5)
F8_5 0.023(4) 0.054(10) 0.110(9) -0.016(9) 0.019(4) -0.002(5)
F9_5 0.031(6) 0.036(4) 0.114(10) -0.011(6) 0.013(7) 0.008(4)
O1_8 0.019(6) 0.036(8) 0.024(4) -0.002(6) 0.002(4) -0.006(10)
C1_8 0.031(4) 0.038(4) 0.025(4) -0.001(5) 0.000(3) -0.003(4)
C2_8 0.036(5) 0.051(6) 0.034(5) 0.008(6) 0.007(4) -0.002(5)
F1_8 0.069(12) 0.052(6) 0.046(11) 0.011(7) 0.041(10) -0.003(6)
F2_8 0.051(8) 0.067(10) 0.034(5) 0.006(8) 0.015(5) -0.010(15)
F3_8 0.033(5) 0.092(11) 0.045(7) 0.027(12) 0.010(5) -0.001(10)
C3_8 0.045(6) 0.040(5) 0.034(6) -0.006(5) -0.008(5) -0.005(5)
F4_8 0.053(9) 0.041(8) 0.037(7) -0.006(7) -0.008(7) -0.013(8)
F5_8 0.055(7) 0.040(9) 0.041(11) -0.015(8) -0.006(7) 0.004(7)
F6_8 0.061(10) 0.051(10) 0.035(6) -0.006(7) -0.013(7) -0.011(9)
C4_8 0.033(5) 0.048(6) 0.033(5) 0.003(5) -0.006(5) -0.002(5)
F7_8 0.038(5) 0.073(10) 0.047(8) 0.017(11) -0.022(6) -0.017(9)
F8_8 0.049(10) 0.061(12) 0.034(6) 0.007(6) -0.005(6) 0.011(10)
F9_8 0.040(9) 0.049(7) 0.042(9) 0.002(7) -0.012(8) 0.009(6)
O1_9 0.018(4) 0.037(9) 0.048(8) -0.005(10) 0.001(5) 0.005(7)
C1_9 0.017(4) 0.041(5) 0.049(5) -0.009(4) -0.001(4) 0.002(4)
C2_9 0.032(6) 0.056(7) 0.047(5) -0.010(5) 0.003(4) 0.000(6)
F1_9 0.058(11) 0.055(7) 0.054(11) -0.018(7) 0.014(10) 0.002(7)
F2_9 0.039(7) 0.073(13) 0.054(8) -0.003(10) 0.009(6) -0.003(9)
F3_9 0.037(6) 0.092(17) 0.025(6) -0.002(8) 0.005(5) -0.008(7)
C3_9 0.025(6) 0.039(5) 0.073(8) -0.003(5) 0.001(6) 0.002(5)
F4_9 0.039(10) 0.040(8) 0.086(8) -0.015(8) 0.007(8) -0.007(9)
F5_9 0.027(8) 0.064(11) 0.084(8) 0.022(9) 0.006(8) 0.004(8)
F6_9 0.025(6) 0.050(10) 0.098(14) 0.008(11) 0.001(7) -0.001(6)
C4_9 0.020(4) 0.046(6) 0.055(6) -0.007(5) -0.003(4) 0.006(5)
F7_9 0.028(8) 0.057(9) 0.057(7) -0.012(7) -0.011(6) 0.009(8)
F8_9 0.019(5) 0.058(12) 0.061(9) -0.004(9) -0.003(6) 0.010(6)
F9_9 0.030(8) 0.047(6) 0.075(11) 0.000(6) -0.003(8) 0.007(6)
O1_10 0.036(5) 0.035(5) 0.035(5) 0.014(4) 0.008(4) 0.009(4)
C1_10 0.040(4) 0.032(4) 0.039(4) 0.009(3) 0.003(3) 0.011(3)
C2_10 0.050(5) 0.039(5) 0.047(5) 0.004(4) -0.005(4) 0.010(4)
F1_10 0.075(10) 0.064(9) 0.038(7) -0.004(6) -0.011(6) 0.027(7)
F2_10 0.065(9) 0.043(8) 0.058(9) 0.002(7) -0.018(7) 0.013(6)
F3_10 0.047(7) 0.051(8) 0.072(10) 0.012(7) -0.016(6) -0.002(5)
C3_10 0.047(5) 0.038(5) 0.047(5) 0.003(4) 0.008(4) 0.014(4)
F4_10 0.088(9) 0.037(7) 0.065(8) -0.004(6) -0.006(7) 0.016(6)
F5_10 0.054(7) 0.046(6) 0.082(10) 0.018(6) 0.036(7) 0.024(5)
F6_10 0.050(6) 0.065(8) 0.063(8) 0.022(7) 0.019(5) 0.029(6)
C4_10 0.048(5) 0.037(4) 0.047(5) 0.014(4) 0.002(4) 0.008(4)
F7_10 0.061(8) 0.054(8) 0.081(8) 0.015(7) -0.017(7) -0.008(6)
F8_10 0.046(6) 0.062(8) 0.053(8) 0.037(6) 0.009(5) 0.014(6)
F9_10 0.078(9) 0.066(8) 0.061(6) 0.015(6) 0.029(6) 0.014(7)
O1_11 0.039(6) 0.028(6) 0.033(5) 0.001(5) 0.002(6) 0.011(6)
C1_11 0.041(4) 0.034(4) 0.036(4) 0.007(3) 0.001(4) 0.008(3)
C2_11 0.050(5) 0.044(5) 0.037(4) 0.003(4) 0.003(4) 0.006(4)
F1_11 0.053(6) 0.057(11) 0.033(9) 0.005(8) 0.009(6) 0.013(6)
F2_11 0.060(9) 0.055(8) 0.027(6) 0.001(6) -0.006(7) 0.005(7)
F3_11 0.069(10) 0.053(7) 0.045(11) -0.003(7) -0.009(9) 0.001(8)
C3_11 0.041(4) 0.042(5) 0.049(5) 0.011(5) 0.001(4) 0.011(4)
F4_11 0.048(9) 0.051(9) 0.054(7) 0.009(7) 0.004(7) 0.022(8)
F5_11 0.042(8) 0.046(6) 0.086(12) 0.014(6) 0.013(10) 0.008(6)
F6_11 0.053(8) 0.065(10) 0.059(7) 0.012(7) -0.013(7) 0.013(9)
C4_11 0.058(5) 0.034(4) 0.052(5) 0.004(4) -0.004(5) 0.004(4)
F7_11 0.102(12) 0.045(10) 0.061(6) -0.013(6) -0.008(7) 0.008(10)
F8_11 0.070(9) 0.041(6) 0.086(9) 0.016(8) -0.007(9) 0.011(7)
F9_11 0.054(5) 0.033(9) 0.073(10) 0.004(9) -0.013(7) -0.005(5)

loop_
_atom_type_symbol
_atom_type_description
_atom_type_scat_dispersion_real
_atom_type_scat_dispersion_imag
_atom_type_scat_source
C C 0.0033 0.0016 'International Tables Vol C Tables 4.2.6.8 and 6.1.1.4'
O O 0.0106 0.0060 'International Tables Vol C Tables 4.2.6.8 and 6.1.1.4'
F F 0.0171 0.0103 'International Tables Vol C Tables 4.2.6.8 and 6.1.1.4'
Al Al 0.0645 0.0514 'International Tables Vol C Tables 4.2.6.8 and 6.1.1.4'
Ru Ru -1.2594 0.8363 'International Tables Vol C Tables 4.2.6.8 and 6.1.1.4'
I I -0.4742 1.8119 'International Tables Vol C Tables 4.2.6.8 and 6.1.1.4'

loop_
_geom_angle_atom_site_label_1
_geom_angle_atom_site_label_2
_geom_angle_atom_site_label_3
_geom_angle
_geom_angle_site_symmetry_1
_geom_angle_site_symmetry_3
_geom_angle_publ_flag
Ru1 I1 Ru2 76.60(2) . . ?
Ru1 I2 Ru2 76.27(2) . . ?
C1 Ru1 C1 94.9(3) 7_565 . ?
C1 Ru1 C2 93.5(2) 7_565 . ?
C1 Ru1 C2 93.5(2) . . ?
C1 Ru1 I1 89.37(18) 7_565 . ?
C1 Ru1 I1 89.37(18) . . ?
C2 Ru1 I1 175.7(2) . . ?
C1 Ru1 I2 89.31(17) 7_565 . ?
C1 Ru1 I2 173.63(17) . . ?
C2 Ru1 I2 90.97(18) . . ?
I1 Ru1 I2 85.873(18) . . ?
C1 Ru1 I2 173.63(17) 7_565 7_565 ?
C1 Ru1 I2 89.31(17) . 7_565 ?
C2 Ru1 I2 90.97(18) . 7_565 ?
I1 Ru1 I2 85.872(18) . 7_565 ?
I2 Ru1 I2 86.13(2) . 7_565 ?
C4 Ru2 C3 92.4(3) . . ?
C4 Ru2 C3 92.4(3) . 7_565 ?
C3 Ru2 C3 93.0(3) . 7_565 ?
C4 Ru2 I1 175.3(3) . . ?
C3 Ru2 I1 90.83(19) . . ?
C3 Ru2 I1 90.83(19) 7_565 . ?
C4 Ru2 I2 91.0(2) . 7_565 ?
C3 Ru2 I2 90.48(17) . 7_565 ?
C3 Ru2 I2 175.01(17) 7_565 7_565 ?
I1 Ru2 I2 85.52(2) . 7_565 ?
C4 Ru2 I2 91.0(2) . . ?
C3 Ru2 I2 175.01(17) . . ?
C3 Ru2 I2 90.48(17) 7_565 . ?
I1 Ru2 I2 85.52(2) . . ?
I2 Ru2 I2 85.85(2) 7_565 . ?
O1_8 Al1 O1_6 95.2(18) . . ?
O1_8 Al1 O1_9 114.7(10) . . ?
O1_6 Al1 O1_9 115.4(19) . . ?
O1_5 Al1 O1_7 120.7(7) . . ?
O1_5 Al1 O1_3 106.7(6) . . ?
O1_7 Al1 O1_3 110.5(7) . . ?
O1 C1 Ru1 177.9(5) . . ?
O2 C2 Ru1 179.6(8) . . ?
O3 C3 Ru2 178.6(6) . . ?
O4 C4 Ru2 179.9(10) . . ?
C1_3 O1_3 Al1 150.5(10) . . ?
O1_3 C1_3 C4_3 108.0(10) . . ?
O1_3 C1_3 C2_3 108.1(9) . . ?
C4_3 C1_3 C2_3 108.1(9) . . ?
O1_3 C1_3 C3_3 111.9(11) . . ?
C4_3 C1_3 C3_3 109.4(9) . . ?
C2_3 C1_3 C3_3 111.2(9) . . ?
F1_3 C2_3 F3_3 109.0(16) . . ?
F1_3 C2_3 F2_3 105.4(14) . . ?
F3_3 C2_3 F2_3 106.5(10) . . ?
F1_3 C2_3 C1_3 111.0(11) . . ?
F3_3 C2_3 C1_3 111.2(10) . . ?
F2_3 C2_3 C1_3 113.5(10) . . ?
F6_3 C3_3 F5_3 109.8(15) . . ?
F6_3 C3_3 F4_3 106.6(14) . . ?
F5_3 C3_3 F4_3 107.5(15) . . ?
F6_3 C3_3 C1_3 115.2(12) . . ?
F5_3 C3_3 C1_3 109.6(12) . . ?
F4_3 C3_3 C1_3 107.7(11) . . ?
F9_3 C4_3 F7_3 108.3(14) . . ?
F9_3 C4_3 F8_3 106.3(14) . . ?
F7_3 C4_3 F8_3 109.1(13) . . ?
F9_3 C4_3 C1_3 113.3(11) . . ?
F7_3 C4_3 C1_3 111.6(11) . . ?
F8_3 C4_3 C1_3 108.0(11) . . ?
C1_6 O1_6 Al1 148(2) . . ?
O1_6 C1_6 C2_6 112.6(17) . . ?
O1_6 C1_6 C4_6 111.6(16) . . ?
C2_6 C1_6 C4_6 108.3(12) . . ?
O1_6 C1_6 C3_6 109.9(17) . . ?
C2_6 C1_6 C3_6 107.8(12) . . ?
C4_6 C1_6 C3_6 106.3(13) . . ?
F3_6 C2_6 F1_6 105.4(17) . . ?
F3_6 C2_6 F2_6 106.5(17) . . ?
F1_6 C2_6 F2_6 109.6(18) . . ?
F3_6 C2_6 C1_6 112.7(16) . . ?
F1_6 C2_6 C1_6 113.8(15) . . ?
F2_6 C2_6 C1_6 108.7(15) . . ?
F6_6 C3_6 F5_6 106.6(18) . . ?
F6_6 C3_6 F4_6 107.5(18) . . ?
F5_6 C3_6 F4_6 108.6(18) . . ?
F6_6 C3_6 C1_6 111.4(17) . . ?
F5_6 C3_6 C1_6 111.8(16) . . ?
F4_6 C3_6 C1_6 110.7(16) . . ?
F9_6 C4_6 F7_6 108.4(18) . . ?
F9_6 C4_6 F8_6 106.0(18) . . ?
F7_6 C4_6 F8_6 109.5(18) . . ?
F9_6 C4_6 C1_6 110.8(16) . . ?
F7_6 C4_6 C1_6 111.9(16) . . ?
F8_6 C4_6 C1_6 110.0(15) . . ?
C1_7 O1_7 Al1 151.4(9) . . ?
O1_7 C1_7 C2_7 110.6(9) . . ?
O1_7 C1_7 C3_7 111.9(9) . . ?
C2_7 C1_7 C3_7 108.3(8) . . ?
O1_7 C1_7 C4_7 108.8(9) . . ?
C2_7 C1_7 C4_7 109.3(8) . . ?
C3_7 C1_7 C4_7 107.9(8) . . ?
F3_7 C2_7 F2_7 109.1(11) . . ?
F3_7 C2_7 F1_7 108.3(12) . . ?
F2_7 C2_7 F1_7 108.4(11) . . ?
F3_7 C2_7 C1_7 110.4(9) . . ?
F2_7 C2_7 C1_7 112.3(10) . . ?
F1_7 C2_7 C1_7 108.3(9) . . ?
F6_7 C3_7 F4_7 106.0(9) . . ?
F6_7 C3_7 F5_7 114.3(12) . . ?
F4_7 C3_7 F5_7 107.9(11) . . ?
F6_7 C3_7 C1_7 113.3(9) . . ?
F4_7 C3_7 C1_7 108.3(9) . . ?
F5_7 C3_7 C1_7 106.9(9) . . ?
F9_7 C4_7 F7_7 113.4(12) . . ?
F9_7 C4_7 F8_7 103.2(11) . . ?
F7_7 C4_7 F8_7 106.0(11) . . ?
F9_7 C4_7 C1_7 110.4(9) . . ?
F7_7 C4_7 C1_7 110.3(9) . . ?
F8_7 C4_7 C1_7 113.4(10) . . ?
C1_5 O1_5 Al1 147.5(11) . . ?
O1_5 C1_5 C3_5 111.1(10) . . ?
O1_5 C1_5 C2_5 110.4(11) . . ?
C3_5 C1_5 C2_5 108.7(10) . . ?
O1_5 C1_5 C4_5 107.8(10) . . ?
C3_5 C1_5 C4_5 110.1(9) . . ?
C2_5 C1_5 C4_5 108.7(9) . . ?
F1_5 C2_5 F3_5 108.9(12) . . ?
F1_5 C2_5 F2_5 108.1(12) . . ?
F3_5 C2_5 F2_5 107.8(12) . . ?
F1_5 C2_5 C1_5 109.8(11) . . ?
F3_5 C2_5 C1_5 110.6(11) . . ?
F2_5 C2_5 C1_5 111.5(12) . . ?
F4_5 C3_5 F5_5 106.5(13) . . ?
F4_5 C3_5 F6_5 106.4(13) . . ?
F5_5 C3_5 F6_5 107.6(12) . . ?
F4_5 C3_5 C1_5 111.9(11) . . ?
F5_5 C3_5 C1_5 110.5(11) . . ?
F6_5 C3_5 C1_5 113.6(11) . . ?
F9_5 C4_5 F7_5 106.6(13) . . ?
F9_5 C4_5 F8_5 107.7(13) . . ?
F7_5 C4_5 F8_5 107.9(12) . . ?
F9_5 C4_5 C1_5 111.4(11) . . ?
F7_5 C4_5 C1_5 111.1(10) . . ?
F8_5 C4_5 C1_5 111.9(11) . . ?
C1_8 O1_8 Al1 148.3(15) . . ?
O1_8 C1_8 C2_8 109.8(13) . . ?
O1_8 C1_8 C4_8 110.9(14) . . ?
C2_8 C1_8 C4_8 110.9(11) . . ?
O1_8 C1_8 C3_8 109.2(18) . . ?
C2_8 C1_8 C3_8 108.5(12) . . ?
C4_8 C1_8 C3_8 107.5(12) . . ?
F1_8 C2_8 F2_8 107.7(19) . . ?
F1_8 C2_8 F3_8 106(2) . . ?
F2_8 C2_8 F3_8 107.4(16) . . ?
F1_8 C2_8 C1_8 113.2(14) . . ?
F2_8 C2_8 C1_8 112.6(13) . . ?
F3_8 C2_8 C1_8 109.1(13) . . ?
F4_8 C3_8 F6_8 107.9(16) . . ?
F4_8 C3_8 F5_8 110.6(18) . . ?
F6_8 C3_8 F5_8 107.2(17) . . ?
F4_8 C3_8 C1_8 109.4(14) . . ?
F6_8 C3_8 C1_8 111.0(15) . . ?
F5_8 C3_8 C1_8 110.7(15) . . ?
F9_8 C4_8 F8_8 107.6(16) . . ?
F9_8 C4_8 F7_8 109.3(18) . . ?
F8_8 C4_8 F7_8 106.7(15) . . ?
F9_8 C4_8 C1_8 109.6(14) . . ?
F8_8 C4_8 C1_8 112.5(14) . . ?
F7_8 C4_8 C1_8 111.0(13) . . ?
C1_9 O1_9 Al1 153(2) . . ?
O1_9 C1_9 C4_9 110.9(15) . . ?
O1_9 C1_9 C2_9 110.0(15) . . ?
C4_9 C1_9 C2_9 109.1(11) . . ?
O1_9 C1_9 C3_9 109.9(19) . . ?
C4_9 C1_9 C3_9 107.6(11) . . ?
C2_9 C1_9 C3_9 109.4(12) . . ?
F2_9 C2_9 F3_9 109.0(15) . . ?
F2_9 C2_9 F1_9 109.4(17) . . ?
F3_9 C2_9 F1_9 105.0(17) . . ?
F2_9 C2_9 C1_9 111.9(14) . . ?
F3_9 C2_9 C1_9 111.8(13) . . ?
F1_9 C2_9 C1_9 109.5(14) . . ?
F5_9 C3_9 F4_9 106.5(17) . . ?
F5_9 C3_9 F6_9 109.6(18) . . ?
F4_9 C3_9 F6_9 108.8(17) . . ?
F5_9 C3_9 C1_9 111.3(15) . . ?
F4_9 C3_9 C1_9 110.5(16) . . ?
F6_9 C3_9 C1_9 110.1(15) . . ?
F9_9 C4_9 F7_9 107.3(17) . . ?
F9_9 C4_9 F8_9 108.3(16) . . ?
F7_9 C4_9 F8_9 108.2(15) . . ?
F9_9 C4_9 C1_9 110.8(14) . . ?
F7_9 C4_9 C1_9 110.8(14) . . ?
F8_9 C4_9 C1_9 111.2(14) . . ?
C1_10 O1_10 Al1 149.4(14) . . ?
O1_10 C1_10 C4_10 111.7(12) . . ?
O1_10 C1_10 C3_10 113.2(12) . . ?
C4_10 C1_10 C3_10 111.0(11) . . ?
O1_10 C1_10 C2_10 107.6(13) . . ?
C4_10 C1_10 C2_10 106.0(11) . . ?
C3_10 C1_10 C2_10 106.9(11) . . ?
F2_10 C2_10 F3_10 108.2(16) . . ?
F2_10 C2_10 F1_10 106.1(16) . . ?
F3_10 C2_10 F1_10 112.2(16) . . ?
F2_10 C2_10 C1_10 112.1(14) . . ?
F3_10 C2_10 C1_10 109.3(13) . . ?
F1_10 C2_10 C1_10 109.0(14) . . ?
F5_10 C3_10 F4_10 119.0(17) . . ?
F5_10 C3_10 F6_10 104.9(14) . . ?
F4_10 C3_10 F6_10 98.4(14) . . ?
F5_10 C3_10 C1_10 107.5(12) . . ?
F4_10 C3_10 C1_10 113.8(14) . . ?
F6_10 C3_10 C1_10 112.7(13) . . ?
F8_10 C4_10 F9_10 101.4(14) . . ?
F8_10 C4_10 F7_10 115.0(15) . . ?
F9_10 C4_10 F7_10 109.2(16) . . ?
F8_10 C4_10 C1_10 110.8(12) . . ?
F9_10 C4_10 C1_10 111.7(13) . . ?
F7_10 C4_10 C1_10 108.6(13) . . ?
C1_11 O1_11 Al1 146(2) . . ?
O1_11 C1_11 C2_11 107.9(16) . . ?
O1_11 C1_11 C4_11 108.9(17) . . ?
C2_11 C1_11 C4_11 111.6(13) . . ?
O1_11 C1_11 C3_11 106.7(16) . . ?
C2_11 C1_11 C3_11 111.3(13) . . ?
C4_11 C1_11 C3_11 110.1(13) . . ?
F2_11 C2_11 F3_11 104.1(18) . . ?
F2_11 C2_11 F1_11 105.9(17) . . ?
F3_11 C2_11 F1_11 108.3(19) . . ?
F2_11 C2_11 C1_11 114.0(16) . . ?
F3_11 C2_11 C1_11 113.6(17) . . ?
F1_11 C2_11 C1_11 110.5(15) . . ?
F6_11 C3_11 F5_11 108.5(18) . . ?
F6_11 C3_11 F4_11 108.0(18) . . ?
F5_11 C3_11 F4_11 104.5(18) . . ?
F6_11 C3_11 C1_11 115.4(16) . . ?
F5_11 C3_11 C1_11 109.3(15) . . ?
F4_11 C3_11 C1_11 110.5(16) . . ?
F7_11 C4_11 F9_11 107.4(19) . . ?
F7_11 C4_11 F8_11 107.1(18) . . ?
F9_11 C4_11 F8_11 109.3(18) . . ?
F7_11 C4_11 C1_11 111.1(16) . . ?
F9_11 C4_11 C1_11 110.5(15) . . ?
F8_11 C4_11 C1_11 111.3(16) . . ?

loop_
_geom_bond_atom_site_label_1
_geom_bond_atom_site_label_2
_geom_bond_distance
_geom_bond_site_symmetry_2
_geom_bond_publ_flag
I1 Ru1 2.7239(8) . ?
I1 Ru2 2.7347(8) . ?
I2 Ru1 2.7358(6) . ?
I2 Ru2 2.7431(6) . ?
Ru1 C1 1.908(6) 7_565 ?
Ru1 C1 1.908(6) . ?
Ru1 C2 1.925(8) . ?
Ru2 C4 1.916(9) . ?
Ru2 C3 1.916(6) . ?
Ru2 C3 1.916(6) 7_565 ?
Al1 O1_11 1.62(3) . ?
Al1 O1_8 1.617(13) . ?
Al1 O1_5 1.702(11) . ?
Al1 O1_6 1.72(2) . ?
Al1 O1_9 1.723(17) . ?
Al1 O1_7 1.726(9) . ?
Al1 O1_10 1.765(15) . ?
Al1 O1_3 1.783(10) . ?
O1 C1 1.130(7) . ?
O2 C2 1.116(10) . ?
O3 C3 1.127(7) . ?
O4 C4 1.123(11) . ?
O1_3 C1_3 1.345(11) . ?
C1_3 C4_3 1.551(12) . ?
C1_3 C2_3 1.552(12) . ?
C1_3 C3_3 1.554(13) . ?
C2_3 F1_3 1.322(12) . ?
C2_3 F3_3 1.329(12) . ?
C2_3 F2_3 1.330(12) . ?
C3_3 F6_3 1.318(13) . ?
C3_3 F5_3 1.333(13) . ?
C3_3 F4_3 1.352(13) . ?
C4_3 F9_3 1.313(13) . ?
C4_3 F7_3 1.319(13) . ?
C4_3 F8_3 1.349(12) . ?
O1_6 C1_6 1.330(14) . ?
C1_6 C2_6 1.552(13) . ?
C1_6 C4_6 1.557(13) . ?
C1_6 C3_6 1.569(14) . ?
C2_6 F3_6 1.325(14) . ?
C2_6 F1_6 1.337(14) . ?
C2_6 F2_6 1.338(14) . ?
C3_6 F6_6 1.325(14) . ?
C3_6 F5_6 1.328(14) . ?
C3_6 F4_6 1.331(14) . ?
C4_6 F9_6 1.316(14) . ?
C4_6 F7_6 1.319(14) . ?
C4_6 F8_6 1.332(14) . ?
O1_7 C1_7 1.333(10) . ?
C1_7 C2_7 1.551(11) . ?
C1_7 C3_7 1.553(11) . ?
C1_7 C4_7 1.557(11) . ?
C2_7 F3_7 1.328(11) . ?
C2_7 F2_7 1.342(11) . ?
C2_7 F1_7 1.343(12) . ?
C3_7 F6_7 1.312(11) . ?
C3_7 F4_7 1.345(11) . ?
C3_7 F5_7 1.361(12) . ?
C4_7 F9_7 1.316(12) . ?
C4_7 F7_7 1.333(12) . ?
C4_7 F8_7 1.340(12) . ?
O1_5 C1_5 1.341(12) . ?
C1_5 C3_5 1.550(13) . ?
C1_5 C2_5 1.554(12) . ?
C1_5 C4_5 1.558(12) . ?
C2_5 F1_5 1.327(12) . ?
C2_5 F3_5 1.328(12) . ?
C2_5 F2_5 1.337(12) . ?
C3_5 F4_5 1.333(13) . ?
C3_5 F5_5 1.334(12) . ?
C3_5 F6_5 1.335(12) . ?
C4_5 F9_5 1.321(12) . ?
C4_5 F7_5 1.332(13) . ?
C4_5 F8_5 1.334(12) . ?
O1_8 C1_8 1.345(13) . ?
C1_8 C2_8 1.546(13) . ?
C1_8 C4_8 1.553(13) . ?
C1_8 C3_8 1.562(13) . ?
C2_8 F1_8 1.323(13) . ?
C2_8 F2_8 1.331(13) . ?
C2_8 F3_8 1.338(13) . ?
C3_8 F4_8 1.322(14) . ?
C3_8 F6_8 1.326(14) . ?
C3_8 F5_8 1.332(14) . ?
C4_8 F9_8 1.322(13) . ?
C4_8 F8_8 1.325(13) . ?
C4_8 F7_8 1.340(13) . ?
O1_9 C1_9 1.335(14) . ?
C1_9 C4_9 1.552(13) . ?
C1_9 C2_9 1.555(13) . ?
C1_9 C3_9 1.556(13) . ?
C2_9 F2_9 1.325(14) . ?
C2_9 F3_9 1.327(13) . ?
C2_9 F1_9 1.330(14) . ?
C3_9 F5_9 1.323(14) . ?
C3_9 F4_9 1.329(14) . ?
C3_9 F6_9 1.332(14) . ?
C4_9 F9_9 1.331(13) . ?
C4_9 F7_9 1.334(13) . ?
C4_9 F8_9 1.337(13) . ?
O1_10 C1_10 1.334(13) . ?
C1_10 C4_10 1.550(13) . ?
C1_10 C3_10 1.550(13) . ?
C1_10 C2_10 1.579(13) . ?
C2_10 F2_10 1.316(13) . ?
C2_10 F3_10 1.326(13) . ?
C2_10 F1_10 1.329(13) . ?
C3_10 F5_10 1.319(13) . ?
C3_10 F4_10 1.326(13) . ?
C3_10 F6_10 1.346(13) . ?
C4_10 F8_10 1.335(13) . ?
C4_10 F9_10 1.337(13) . ?
C4_10 F7_10 1.339(13) . ?
O1_11 C1_11 1.346(15) . ?
C1_11 C2_11 1.545(13) . ?
C1_11 C4_11 1.548(13) . ?
C1_11 C3_11 1.553(13) . ?
C2_11 F2_11 1.317(14) . ?
C2_11 F3_11 1.337(14) . ?
C2_11 F1_11 1.339(14) . ?
C3_11 F6_11 1.319(14) . ?
C3_11 F5_11 1.328(14) . ?
C3_11 F4_11 1.336(14) . ?
C4_11 F7_11 1.325(14) . ?
C4_11 F9_11 1.327(14) . ?
C4_11 F8_11 1.334(14) . ?

loop_
_geom_torsion_atom_site_label_1
_geom_torsion_atom_site_label_2
_geom_torsion_atom_site_label_3
_geom_torsion_atom_site_label_4
_geom_torsion
_geom_torsion_site_symmetry_1
_geom_torsion_site_symmetry_2
_geom_torsion_site_symmetry_3
_geom_torsion_site_symmetry_4
_geom_torsion_publ_flag
O1_5 Al1 O1_3 C1_3 -144(3) . . . . ?
O1_7 Al1 O1_3 C1_3 83(3) . . . . ?
Al1 O1_3 C1_3 C4_3 -171(2) . . . . ?
Al1 O1_3 C1_3 C2_3 -55(3) . . . . ?
Al1 O1_3 C1_3 C3_3 68(3) . . . . ?
O1_3 C1_3 C2_3 F1_3 -70.5(17) . . . . ?
C4_3 C1_3 C2_3 F1_3 46.2(16) . . . . ?
C3_3 C1_3 C2_3 F1_3 166.3(14) . . . . ?
O1_3 C1_3 C2_3 F3_3 51.0(16) . . . . ?
C4_3 C1_3 C2_3 F3_3 167.7(13) . . . . ?
C3_3 C1_3 C2_3 F3_3 -72.2(15) . . . . ?
O1_3 C1_3 C2_3 F2_3 171.1(14) . . . . ?
C4_3 C1_3 C2_3 F2_3 -72.2(14) . . . . ?
C3_3 C1_3 C2_3 F2_3 47.9(15) . . . . ?
O1_3 C1_3 C3_3 F6_3 158.1(13) . . . . ?
C4_3 C1_3 C3_3 F6_3 38.5(16) . . . . ?
C2_3 C1_3 C3_3 F6_3 -80.8(15) . . . . ?
O1_3 C1_3 C3_3 F5_3 -77.4(15) . . . . ?
C4_3 C1_3 C3_3 F5_3 162.9(14) . . . . ?
C2_3 C1_3 C3_3 F5_3 43.6(16) . . . . ?
O1_3 C1_3 C3_3 F4_3 39.3(15) . . . . ?
C4_3 C1_3 C3_3 F4_3 -80.3(14) . . . . ?
C2_3 C1_3 C3_3 F4_3 160.4(13) . . . . ?
O1_3 C1_3 C4_3 F9_3 45.1(17) . . . . ?
C2_3 C1_3 C4_3 F9_3 -71.7(15) . . . . ?
C3_3 C1_3 C4_3 F9_3 167.1(13) . . . . ?
O1_3 C1_3 C4_3 F7_3 -77.5(15) . . . . ?
C2_3 C1_3 C4_3 F7_3 165.7(12) . . . . ?
C3_3 C1_3 C4_3 F7_3 44.5(15) . . . . ?
O1_3 C1_3 C4_3 F8_3 162.6(14) . . . . ?
C2_3 C1_3 C4_3 F8_3 45.8(14) . . . . ?
C3_3 C1_3 C4_3 F8_3 -75.5(14) . . . . ?
O1_8 Al1 O1_6 C1_6 -149(5) . . . . ?
O1_9 Al1 O1_6 C1_6 90(5) . . . . ?
Al1 O1_6 C1_6 C2_6 -64(5) . . . . ?
Al1 O1_6 C1_6 C4_6 174(4) . . . . ?
Al1 O1_6 C1_6 C3_6 56(5) . . . . ?
O1_6 C1_6 C2_6 F3_6 42(2) . . . . ?
C4_6 C1_6 C2_6 F3_6 166.4(18) . . . . ?
C3_6 C1_6 C2_6 F3_6 -79(2) . . . . ?
O1_6 C1_6 C2_6 F1_6 -77(2) . . . . ?
C4_6 C1_6 C2_6 F1_6 47(2) . . . . ?
C3_6 C1_6 C2_6 F1_6 161.2(19) . . . . ?
O1_6 C1_6 C2_6 F2_6 160(2) . . . . ?
C4_6 C1_6 C2_6 F2_6 -76(2) . . . . ?
C3_6 C1_6 C2_6 F2_6 39(2) . . . . ?
O1_6 C1_6 C3_6 F6_6 159(2) . . . . ?
C2_6 C1_6 C3_6 F6_6 -78(2) . . . . ?
C4_6 C1_6 C3_6 F6_6 38(2) . . . . ?
O1_6 C1_6 C3_6 F5_6 -82(2) . . . . ?
C2_6 C1_6 C3_6 F5_6 41(2) . . . . ?
C4_6 C1_6 C3_6 F5_6 157(2) . . . . ?
O1_6 C1_6 C3_6 F4_6 39(2) . . . . ?
C2_6 C1_6 C3_6 F4_6 162.1(19) . . . . ?
C4_6 C1_6 C3_6 F4_6 -82(2) . . . . ?
O1_6 C1_6 C4_6 F9_6 44(3) . . . . ?
C2_6 C1_6 C4_6 F9_6 -80(2) . . . . ?
C3_6 C1_6 C4_6 F9_6 164.1(19) . . . . ?
O1_6 C1_6 C4_6 F7_6 -77(2) . . . . ?
C2_6 C1_6 C4_6 F7_6 158.6(19) . . . . ?
C3_6 C1_6 C4_6 F7_6 43(2) . . . . ?
O1_6 C1_6 C4_6 F8_6 161(2) . . . . ?
C2_6 C1_6 C4_6 F8_6 37(2) . . . . ?
C3_6 C1_6 C4_6 F8_6 -79(2) . . . . ?
O1_5 Al1 O1_7 C1_7 -51(3) . . . . ?
O1_3 Al1 O1_7 C1_7 75(2) . . . . ?
Al1 O1_7 C1_7 C2_7 -162(2) . . . . ?
Al1 O1_7 C1_7 C3_7 -41(3) . . . . ?
Al1 O1_7 C1_7 C4_7 78(2) . . . . ?
O1_7 C1_7 C2_7 F3_7 47.2(14) . . . . ?
C3_7 C1_7 C2_7 F3_7 -75.8(12) . . . . ?
C4_7 C1_7 C2_7 F3_7 166.9(10) . . . . ?
O1_7 C1_7 C2_7 F2_7 169.1(12) . . . . ?
C3_7 C1_7 C2_7 F2_7 46.2(12) . . . . ?
C4_7 C1_7 C2_7 F2_7 -71.1(12) . . . . ?
O1_7 C1_7 C2_7 F1_7 -71.2(13) . . . . ?
C3_7 C1_7 C2_7 F1_7 165.8(10) . . . . ?
C4_7 C1_7 C2_7 F1_7 48.5(12) . . . . ?
O1_7 C1_7 C3_7 F6_7 161.9(11) . . . . ?
C2_7 C1_7 C3_7 F6_7 -75.9(12) . . . . ?
C4_7 C1_7 C3_7 F6_7 42.4(12) . . . . ?
O1_7 C1_7 C3_7 F4_7 44.7(13) . . . . ?
C2_7 C1_7 C3_7 F4_7 166.8(9) . . . . ?
C4_7 C1_7 C3_7 F4_7 -74.9(11) . . . . ?
O1_7 C1_7 C3_7 F5_7 -71.3(13) . . . . ?
C2_7 C1_7 C3_7 F5_7 50.9(12) . . . . ?
C4_7 C1_7 C3_7 F5_7 169.1(10) . . . . ?
O1_7 C1_7 C4_7 F9_7 45.3(14) . . . . ?
C2_7 C1_7 C4_7 F9_7 -75.6(13) . . . . ?
C3_7 C1_7 C4_7 F9_7 166.8(11) . . . . ?
O1_7 C1_7 C4_7 F7_7 -80.9(13) . . . . ?
C2_7 C1_7 C4_7 F7_7 158.3(11) . . . . ?
C3_7 C1_7 C4_7 F7_7 40.7(13) . . . . ?
O1_7 C1_7 C4_7 F8_7 160.5(11) . . . . ?
C2_7 C1_7 C4_7 F8_7 39.6(13) . . . . ?
C3_7 C1_7 C4_7 F8_7 -78.0(12) . . . . ?
O1_7 Al1 O1_5 C1_5 87(2) . . . . ?
O1_3 Al1 O1_5 C1_5 -40(3) . . . . ?
Al1 O1_5 C1_5 C3_5 -52(3) . . . . ?
Al1 O1_5 C1_5 C2_5 68(3) . . . . ?
Al1 O1_5 C1_5 C4_5 -173(2) . . . . ?
O1_5 C1_5 C2_5 F1_5 42.0(15) . . . . ?
C3_5 C1_5 C2_5 F1_5 164.1(11) . . . . ?
C4_5 C1_5 C2_5 F1_5 -76.0(13) . . . . ?
O1_5 C1_5 C2_5 F3_5 -78.2(14) . . . . ?
C3_5 C1_5 C2_5 F3_5 43.9(13) . . . . ?
C4_5 C1_5 C2_5 F3_5 163.7(11) . . . . ?
O1_5 C1_5 C2_5 F2_5 161.8(13) . . . . ?
C3_5 C1_5 C2_5 F2_5 -76.1(14) . . . . ?
C4_5 C1_5 C2_5 F2_5 43.7(15) . . . . ?
O1_5 C1_5 C3_5 F4_5 -73.6(14) . . . . ?
C2_5 C1_5 C3_5 F4_5 164.7(11) . . . . ?
C4_5 C1_5 C3_5 F4_5 45.8(14) . . . . ?
O1_5 C1_5 C3_5 F5_5 45.0(16) . . . . ?
C2_5 C1_5 C3_5 F5_5 -76.8(14) . . . . ?
C4_5 C1_5 C3_5 F5_5 164.3(12) . . . . ?
O1_5 C1_5 C3_5 F6_5 165.9(13) . . . . ?
C2_5 C1_5 C3_5 F6_5 44.2(14) . . . . ?
C4_5 C1_5 C3_5 F6_5 -74.7(14) . . . . ?
O1_5 C1_5 C4_5 F9_5 -72.5(15) . . . . ?
C3_5 C1_5 C4_5 F9_5 166.2(12) . . . . ?
C2_5 C1_5 C4_5 F9_5 47.2(15) . . . . ?
O1_5 C1_5 C4_5 F7_5 46.2(15) . . . . ?
C3_5 C1_5 C4_5 F7_5 -75.1(13) . . . . ?
C2_5 C1_5 C4_5 F7_5 165.9(11) . . . . ?
O1_5 C1_5 C4_5 F8_5 166.8(14) . . . . ?
C3_5 C1_5 C4_5 F8_5 45.5(15) . . . . ?
C2_5 C1_5 C4_5 F8_5 -73.4(14) . . . . ?
O1_6 Al1 O1_8 C1_8 -103(6) . . . . ?
O1_9 Al1 O1_8 C1_8 18(6) . . . . ?
Al1 O1_8 C1_8 C2_8 -170(5) . . . . ?
Al1 O1_8 C1_8 C4_8 -47(6) . . . . ?
Al1 O1_8 C1_8 C3_8 71(6) . . . . ?
O1_8 C1_8 C2_8 F1_8 73(2) . . . . ?
C4_8 C1_8 C2_8 F1_8 -50(2) . . . . ?
C3_8 C1_8 C2_8 F1_8 -167.8(18) . . . . ?
O1_8 C1_8 C2_8 F2_8 -165(2) . . . . ?
C4_8 C1_8 C2_8 F2_8 73(2) . . . . ?
C3_8 C1_8 C2_8 F2_8 -45(2) . . . . ?
O1_8 C1_8 C2_8 F3_8 -45(3) . . . . ?
C4_8 C1_8 C2_8 F3_8 -168(2) . . . . ?
C3_8 C1_8 C2_8 F3_8 74(2) . . . . ?
O1_8 C1_8 C3_8 F4_8 -40.2(18) . . . . ?
C2_8 C1_8 C3_8 F4_8 -159.8(16) . . . . ?
C4_8 C1_8 C3_8 F4_8 80.2(17) . . . . ?
O1_8 C1_8 C3_8 F6_8 -159.1(16) . . . . ?
C2_8 C1_8 C3_8 F6_8 81.2(18) . . . . ?
C4_8 C1_8 C3_8 F6_8 -38.7(18) . . . . ?
O1_8 C1_8 C3_8 F5_8 82.0(19) . . . . ?
C2_8 C1_8 C3_8 F5_8 -38(2) . . . . ?
C4_8 C1_8 C3_8 F5_8 -157.6(17) . . . . ?
O1_8 C1_8 C4_8 F9_8 -41(2) . . . . ?
C2_8 C1_8 C4_8 F9_8 80.8(18) . . . . ?
C3_8 C1_8 C4_8 F9_8 -160.8(16) . . . . ?
O1_8 C1_8 C4_8 F8_8 -161(2) . . . . ?
C2_8 C1_8 C4_8 F8_8 -39(2) . . . . ?
C3_8 C1_8 C4_8 F8_8 79.6(18) . . . . ?
O1_8 C1_8 C4_8 F7_8 79(2) . . . . ?
C2_8 C1_8 C4_8 F7_8 -158.4(16) . . . . ?
C3_8 C1_8 C4_8 F7_8 -40.0(18) . . . . ?
O1_8 Al1 O1_9 C1_9 -154(6) . . . . ?
O1_6 Al1 O1_9 C1_9 -45(7) . . . . ?
Al1 O1_9 C1_9 C4_9 -178(6) . . . . ?
Al1 O1_9 C1_9 C2_9 -57(7) . . . . ?
Al1 O1_9 C1_9 C3_9 63(6) . . . . ?
O1_9 C1_9 C2_9 F2_9 159(2) . . . . ?
C4_9 C1_9 C2_9 F2_9 -78.9(18) . . . . ?
C3_9 C1_9 C2_9 F2_9 38.5(19) . . . . ?
O1_9 C1_9 C2_9 F3_9 37(2) . . . . ?
C4_9 C1_9 C2_9 F3_9 158.5(17) . . . . ?
C3_9 C1_9 C2_9 F3_9 -84.0(18) . . . . ?
O1_9 C1_9 C2_9 F1_9 -79(2) . . . . ?
C4_9 C1_9 C2_9 F1_9 42.5(19) . . . . ?
C3_9 C1_9 C2_9 F1_9 160.0(17) . . . . ?
O1_9 C1_9 C3_9 F5_9 -80(2) . . . . ?
C4_9 C1_9 C3_9 F5_9 158.7(16) . . . . ?
C2_9 C1_9 C3_9 F5_9 40.3(18) . . . . ?
O1_9 C1_9 C3_9 F4_9 38(2) . . . . ?
C4_9 C1_9 C3_9 F4_9 -83.1(18) . . . . ?
C2_9 C1_9 C3_9 F4_9 158.5(17) . . . . ?
O1_9 C1_9 C3_9 F6_9 158(2) . . . . ?
C4_9 C1_9 C3_9 F6_9 37(2) . . . . ?
C2_9 C1_9 C3_9 F6_9 -81.4(19) . . . . ?
O1_9 C1_9 C4_9 F9_9 46(2) . . . . ?
C2_9 C1_9 C4_9 F9_9 -75.3(18) . . . . ?
C3_9 C1_9 C4_9 F9_9 166.1(16) . . . . ?
O1_9 C1_9 C4_9 F7_9 -73(2) . . . . ?
C2_9 C1_9 C4_9 F7_9 165.7(16) . . . . ?
C3_9 C1_9 C4_9 F7_9 47.1(18) . . . . ?
O1_9 C1_9 C4_9 F8_9 167(2) . . . . ?
C2_9 C1_9 C4_9 F8_9 45.3(18) . . . . ?
C3_9 C1_9 C4_9 F8_9 -73.3(18) . . . . ?
Al1 O1_10 C1_10 C4_10 178(3) . . . . ?
Al1 O1_10 C1_10 C3_10 52(4) . . . . ?
Al1 O1_10 C1_10 C2_10 -66(3) . . . . ?
O1_10 C1_10 C2_10 F2_10 -167.3(17) . . . . ?
C4_10 C1_10 C2_10 F2_10 -47.7(18) . . . . ?
C3_10 C1_10 C2_10 F2_10 70.8(17) . . . . ?
O1_10 C1_10 C2_10 F3_10 72.7(17) . . . . ?
C4_10 C1_10 C2_10 F3_10 -167.6(15) . . . . ?
C3_10 C1_10 C2_10 F3_10 -49.1(17) . . . . ?
O1_10 C1_10 C2_10 F1_10 -50.2(18) . . . . ?
C4_10 C1_10 C2_10 F1_10 69.5(17) . . . . ?
C3_10 C1_10 C2_10 F1_10 -172.0(15) . . . . ?
O1_10 C1_10 C3_10 F5_10 -56.5(19) . . . . ?
C4_10 C1_10 C3_10 F5_10 176.9(15) . . . . ?
C2_10 C1_10 C3_10 F5_10 61.7(17) . . . . ?
O1_10 C1_10 C3_10 F4_10 77.4(19) . . . . ?
C4_10 C1_10 C3_10 F4_10 -49.2(18) . . . . ?
C2_10 C1_10 C3_10 F4_10 -164.3(15) . . . . ?
O1_10 C1_10 C3_10 F6_10 -171.7(17) . . . . ?
C4_10 C1_10 C3_10 F6_10 61.7(17) . . . . ?
C2_10 C1_10 C3_10 F6_10 -53.4(17) . . . . ?
O1_10 C1_10 C4_10 F8_10 175.8(17) . . . . ?
C3_10 C1_10 C4_10 F8_10 -56.8(17) . . . . ?
C2_10 C1_10 C4_10 F8_10 58.9(16) . . . . ?
O1_10 C1_10 C4_10 F9_10 63.5(19) . . . . ?
C3_10 C1_10 C4_10 F9_10 -169.1(15) . . . . ?
C2_10 C1_10 C4_10 F9_10 -53.4(17) . . . . ?
O1_10 C1_10 C4_10 F7_10 -57.0(19) . . . . ?
C3_10 C1_10 C4_10 F7_10 70.4(17) . . . . ?
C2_10 C1_10 C4_10 F7_10 -173.9(15) . . . . ?
Al1 O1_11 C1_11 C2_11 -7(5) . . . . ?
Al1 O1_11 C1_11 C4_11 -129(4) . . . . ?
Al1 O1_11 C1_11 C3_11 113(4) . . . . ?
O1_11 C1_11 C2_11 F2_11 -164(2) . . . . ?
C4_11 C1_11 C2_11 F2_11 -45(2) . . . . ?
C3_11 C1_11 C2_11 F2_11 79(2) . . . . ?
O1_11 C1_11 C2_11 F3_11 77(3) . . . . ?
C4_11 C1_11 C2_11 F3_11 -164(2) . . . . ?
C3_11 C1_11 C2_11 F3_11 -40(2) . . . . ?
O1_11 C1_11 C2_11 F1_11 -45(2) . . . . ?
C4_11 C1_11 C2_11 F1_11 74(2) . . . . ?
C3_11 C1_11 C2_11 F1_11 -162.1(19) . . . . ?
O1_11 C1_11 C3_11 F6_11 -162(2) . . . . ?
C2_11 C1_11 C3_11 F6_11 -44(2) . . . . ?
C4_11 C1_11 C3_11 F6_11 80(2) . . . . ?
O1_11 C1_11 C3_11 F5_11 -39(2) . . . . ?
C2_11 C1_11 C3_11 F5_11 78(2) . . . . ?
C4_11 C1_11 C3_11 F5_11 -157(2) . . . . ?
O1_11 C1_11 C3_11 F4_11 75(2) . . . . ?
C2_11 C1_11 C3_11 F4_11 -167.3(19) . . . . ?
C4_11 C1_11 C3_11 F4_11 -43(2) . . . . ?
O1_11 C1_11 C4_11 F7_11 -42(2) . . . . ?
C2_11 C1_11 C4_11 F7_11 -161(2) . . . . ?
C3_11 C1_11 C4_11 F7_11 75(2) . . . . ?
O1_11 C1_11 C4_11 F9_11 78(2) . . . . ?
C2_11 C1_11 C4_11 F9_11 -42(2) . . . . ?
C3_11 C1_11 C4_11 F9_11 -165.7(19) . . . . ?
O1_11 C1_11 C4_11 F8_11 -161(2) . . . . ?
C2_11 C1_11 C4_11 F8_11 80(2) . . . . ?
C3_11 C1_11 C4_11 F8_11 -44(2) . . . . ?
